data_4515033
loop_
_publ_author_name
'Tolley, Lewis C.'
'Strydom, Ian'
'Louw, Wynand J.'
'Fernandes, Manuel A.'
'Bezuidenhout, Daniela I.'
'Guisado-Barrios, Gregorio'

_publ_section_title
;
 Diverse Coordination Modes of Bidentate COC and Tridentate CNC Ligands
 Comprising 1,2,3-Triazol-5-ylidenes
;
_journal_issue 4
_journal_name_full 'ACS Omega'
_journal_page_first 6360
_journal_paper_doi 10.1021/acsomega.9b00514
_journal_volume 4
_journal_year 2019
_chemical_formula_moiety 'C59 H83 N7 O2, 2(F6 P), H2 O'
_chemical_formula_sum 'C59 H85 F12 N7 O3 P2'
_chemical_formula_weight 1230.27
_space_group_crystal_system monoclinic
_space_group_IT_number 14
_space_group_name_Hall '-P 2yn'
_space_group_name_H-M_alt 'P 1 21/n 1'
_symmetry_space_group_name_Hall '-P 2yn'
_symmetry_space_group_name_H-M 'P 1 21/n 1'
_atom_sites_solution_hydrogens mixed
_atom_sites_solution_primary dual
_audit_creation_date 2018-09-16
_audit_creation_method
;
Olex2 1.2
(compiled 2018.05.29 svn.r3508 for OlexSys, GUI svn.r5506)
;
_cell_angle_alpha 90
_cell_angle_beta 105.6995(18)
_cell_angle_gamma 90
_cell_formula_units_Z 4
_cell_length_a 19.8012(13)
_cell_length_b 12.6035(9)
_cell_length_c 26.5305(19)
_cell_measurement_reflns_used 9794
_cell_measurement_temperature 173(2)
_cell_measurement_theta_max 25.56
_cell_measurement_theta_min 2.87
_cell_volume 6374.1(8)
_computing_cell_refinement 'SAINT V8.38A (?, 2016)'
_computing_data_collection 'Apex II'
_computing_data_reduction 'SAINT V8.38A (?, 2016)'
_computing_molecular_graphics 'Olex2 (Dolomanov et al., 2009)'
_computing_publication_material 'Olex2 (Dolomanov et al., 2009)'
_computing_structure_refinement 'ShelXL (Sheldrick, 2015)'
_computing_structure_solution 'ShelXT (Sheldrick, 2015)'
_diffrn_ambient_temperature 173.15
_diffrn_measured_fraction_theta_full 0.999
_diffrn_measured_fraction_theta_max 0.996
_diffrn_measurement_device_type 'Bruker APEX-II CCD'
_diffrn_measurement_method '\f and \w scans'
_diffrn_radiation_type MoK\a
_diffrn_radiation_wavelength 0.71073
_diffrn_reflns_av_R_equivalents 0.0482
_diffrn_reflns_av_unetI/netI 0.0395
_diffrn_reflns_Laue_measured_fraction_full 0.999
_diffrn_reflns_Laue_measured_fraction_max 0.996
_diffrn_reflns_limit_h_max 24
_diffrn_reflns_limit_h_min -24
_diffrn_reflns_limit_k_max 15
_diffrn_reflns_limit_k_min -15
_diffrn_reflns_limit_l_max 32
_diffrn_reflns_limit_l_min -32
_diffrn_reflns_number 72816
_diffrn_reflns_point_group_measured_fraction_full 0.999
_diffrn_reflns_point_group_measured_fraction_max 0.996
_diffrn_reflns_theta_full 25.242
_diffrn_reflns_theta_max 25.728
_diffrn_reflns_theta_min 2.807
_diffrn_standards_number 0
_exptl_absorpt_coefficient_mu 0.151
_exptl_absorpt_correction_T_max 0.8620
_exptl_absorpt_correction_T_min 0.7840
_exptl_absorpt_correction_type multi-scan
_exptl_absorpt_process_details
;
SADABS-2016/2 (Bruker,2016/2) was used for absorption correction. wR2(int) was 
0.0587 before and 0.0519 after correction. The Ratio of minimum to maximum 
transmission is 0.9095. The \l/2 correction factor is Not present.'
;
_exptl_crystal_colour colourless
_exptl_crystal_colour_primary colourless
_exptl_crystal_density_diffrn 1.282
_exptl_crystal_description needle
_exptl_crystal_F_000 2600
_exptl_crystal_size_max 0.4
_exptl_crystal_size_mid 0.25
_exptl_crystal_size_min 0.2
_refine_diff_density_max 0.525
_refine_diff_density_min -0.603
_refine_diff_density_rms 0.051
_refine_ls_extinction_method none
_refine_ls_goodness_of_fit_ref 1.015
_refine_ls_hydrogen_treatment constr
_refine_ls_matrix_type full
_refine_ls_number_parameters 898
_refine_ls_number_reflns 12121
_refine_ls_number_restraints 294
_refine_ls_restrained_S_all 1.094
_refine_ls_R_factor_all 0.0963
_refine_ls_R_factor_gt 0.0619
_refine_ls_shift/su_max 0.001
_refine_ls_shift/su_mean 0.000
_refine_ls_structure_factor_coef Fsqd
_refine_ls_weighting_details 'w=1/[\s^2^(Fo^2^)+(0.0550P)^2^+7.6824P] where P=(Fo^2^+2Fc^2^)/3'
_refine_ls_weighting_scheme calc
_refine_ls_wR_factor_gt 0.1362
_refine_ls_wR_factor_ref 0.1552
_reflns_Friedel_coverage 0.000
_reflns_number_gt 8417
_reflns_number_total 12121
_reflns_threshold_expression 'I > 2\s(I)'
_cod_data_source_file ao9b00514_si_002.cif
_cod_data_source_block Ligand_[H2(CBOCNC)](PF6)2_mo_18a_db1_lct038_0f
_cod_database_code 4515033
_publcif_datablock.id {ecec4077-acc7-4618-8e4e-7e9883a88ada}

_shelx_shelxl_version_number 2018/3
_shelx_space_group_comment
;
The symmetry employed for this shelxl refinement is uniquely defined
by the following loop, which should always be used as a source of
symmetry information in preference to the above space-group names.
They are only intended as comments.
;
_shelx_estimated_absorpt_t_max 0.970
_shelx_estimated_absorpt_t_min 0.942
_olex2_refinement_description
;
1. Fixed Uiso
 At 1.2 times of:
  All C(H) groups, All C(H,H) groups
 At 1.5 times of:
  All C(H,H,H) groups, All O(H,H) groups
2. Restrained distances
 F1-P1 \\sim F1A-P1A
 with sigma of 0.02
 F2-P1 \\sim F2A-P1A
 with sigma of 0.02
 F3-P1 \\sim F3A-P1A
 with sigma of 0.02
 F4-P1 \\sim F4A-P1A
 with sigma of 0.02
 F5-P1 \\sim F5A-P1A
 with sigma of 0.02
 F6-P1 \\sim F6A-P1A
 with sigma of 0.02
 F1-F2 \\sim F1A-F2A
 with sigma of 0.04
 F1-F3 \\sim F1A-F3A
 with sigma of 0.04
 F1-F4 \\sim F1A-F4A
 with sigma of 0.04
 F1-F5 \\sim F1A-F5A
 with sigma of 0.04
 F1-F6 \\sim F1A-F6A
 with sigma of 0.04
 F2-F3 \\sim F2A-F3A
 with sigma of 0.04
 F2-F4 \\sim F2A-F4A
 with sigma of 0.04
 F2-F5 \\sim F2A-F5A
 with sigma of 0.04
 F2-F6 \\sim F2A-F6A
 with sigma of 0.04
 F3-F4 \\sim F3A-F4A
 with sigma of 0.04
 F3-F5 \\sim F3A-F5A
 with sigma of 0.04
 F3-F6 \\sim F3A-F6A
 with sigma of 0.04
 F4-F5 \\sim F4A-F5A
 with sigma of 0.04
 F4-F6 \\sim F4A-F6A
 with sigma of 0.04
 F5-F6 \\sim F5A-F6A
 with sigma of 0.04
 F7-P2 \\sim F7A-P2A
 with sigma of 0.02
 F8-P2 \\sim F8A-P2A
 with sigma of 0.02
 F9-P2 \\sim F9A-P2A
 with sigma of 0.02
 F10-P2 \\sim F10A-P2A
 with sigma of 0.02
 F11-P2 \\sim F11A-P2A
 with sigma of 0.02
 F12-P2 \\sim F12A-P2A
 with sigma of 0.02
 F7-F8 \\sim F7A-F8A
 with sigma of 0.04
 F7-F9 \\sim F7A-F9A
 with sigma of 0.04
 F7-F10 \\sim F7A-F10A
 with sigma of 0.04
 F7-F11 \\sim F7A-F11A
 with sigma of 0.04
 F7-F12 \\sim F7A-F12A
 with sigma of 0.04
 F8-F9 \\sim F8A-F9A
 with sigma of 0.04
 F8-F10 \\sim F8A-F10A
 with sigma of 0.04
 F8-F11 \\sim F8A-F11A
 with sigma of 0.04
 F8-F12 \\sim F8A-F12A
 with sigma of 0.04
 F9-F10 \\sim F9A-F10A
 with sigma of 0.04
 F9-F11 \\sim F9A-F11A
 with sigma of 0.04
 F9-F12 \\sim F9A-F12A
 with sigma of 0.04
 F10-F11 \\sim F10A-F11A
 with sigma of 0.04
 F10-F12 \\sim F10A-F12A
 with sigma of 0.04
 F11-F12 \\sim F11A-F12A
 with sigma of 0.04
3. Rigid body (RIGU) restrains
 F1, F2, F3, F4, F5, F6, P1
 with sigma for 1-2 distances of 0.001 and sigma for 1-3 distances of 0.001
 F1A, F2A, F3A, F4A, F5A, F6A, P1A
 with sigma for 1-2 distances of 0.001 and sigma for 1-3 distances of 0.001
 F7, F8, F9, F10, F11, F12, P2
 with sigma for 1-2 distances of 0.001 and sigma for 1-3 distances of 0.001
 F7A, F8A, F9A, F10A, F11A, F12A, P2A
 with sigma for 1-2 distances of 0.001 and sigma for 1-3 distances of 0.001
4. Others
 Sof(F1A)=Sof(F2A)=Sof(F3A)=Sof(F4A)=Sof(F5A)=Sof(F6A)=Sof(P1A)=1-FVAR(1)
 Sof(F1)=Sof(F2)=Sof(F3)=Sof(F4)=Sof(F5)=Sof(F6)=Sof(P1)=FVAR(1)
 Sof(F7A)=Sof(F8A)=Sof(F9A)=Sof(F10A)=Sof(F11A)=Sof(F12A)=Sof(P2A)=1-FVAR(2)
 Sof(F7)=Sof(F8)=Sof(F9)=Sof(F10)=Sof(F11)=Sof(F12)=Sof(P2)=FVAR(2)
5.a Free rotating group:
 O3(H3C,H3D)
5.b Ternary CH refined with riding coordinates:
 C13(H13), C16(H16), C25(H25), C28(H28), C37(H37), C40(H40), C49(H49), C52(H52)
5.c Secondary CH2 refined with riding coordinates:
 C3(H3A,H3B), C4(H4A,H4B)
5.d Aromatic/amide H refined with riding coordinates:
 C1(H1), C6(H6), C9(H9), C10(H10), C11(H11), C21(H21), C22(H22), C23(H23),
 C33(H33), C34(H34), C35(H35), C45(H45), C46(H46), C47(H47)
5.e Idealised Me refined as rotating group:
 C14(H14A,H14B,H14C), C15(H15A,H15B,H15C), C17(H17A,H17B,H17C), C18(H18A,H18B,
 H18C), C26(H26A,H26B,H26C), C27(H27A,H27B,H27C), C29(H29A,H29B,H29C), C30(H30A,
 H30B,H30C), C38(H38A,H38B,H38C), C39(H39A,H39B,H39C), C41(H41A,H41B,H41C),
 C42(H42A,H42B,H42C), C50(H50A,H50B,H50C), C51(H51A,H51B,H51C), C53(H53A,H53B,
 H53C), C54(H54A,H54B,H54C), C57(H57A,H57B,H57C), C58(H58A,H58B,H58C), C59(H59A,
 H59B,H59C)
;
_olex2_submission_special_instructions 'No special instructions were received'

loop_
_space_group_symop_operation_xyz
'x, y, z'
'-x+1/2, y+1/2, -z+1/2'
'-x, -y, -z'
'x-1/2, -y-1/2, z-1/2'

loop_
_atom_site_label
_atom_site_type_symbol
_atom_site_fract_x
_atom_site_fract_y
_atom_site_fract_z
_atom_site_U_iso_or_equiv
_atom_site_adp_type
_atom_site_occupancy
_atom_site_site_symmetry_order
_atom_site_calc_flag
_atom_site_refinement_flags_posn
_atom_site_refinement_flags_adp
_atom_site_refinement_flags_occupancy
_atom_site_disorder_assembly
_atom_site_disorder_group
C1 C -0.00294(12) 0.20401(19) 0.38445(9) 0.0232(5) Uani 1 1 d . . . . .
H1 H -0.002012 0.128922 0.381606 0.028 Uiso 1 1 calc R . . . .
C2 C 0.03044(12) 0.27500(18) 0.36105(8) 0.0210(5) Uani 1 1 d . . . . .
C3 C 0.07891(12) 0.25674(19) 0.32748(9) 0.0240(5) Uani 1 1 d . . . . .
H3A H 0.125129 0.288458 0.344722 0.029 Uiso 1 1 calc R . . . .
H3B H 0.085753 0.179446 0.324401 0.029 Uiso 1 1 calc R . . . .
C4 C -0.01212(12) 0.2610(2) 0.24095(9) 0.0235(5) Uani 1 1 d . . . . .
H4A H -0.044841 0.321017 0.229078 0.028 Uiso 1 1 calc R . . . .
H4B H -0.033835 0.212384 0.261354 0.028 Uiso 1 1 calc R . . . .
C5 C -0.00322(12) 0.20344(18) 0.19408(9) 0.0216(5) Uani 1 1 d . . . . .
C6 C 0.04118(12) 0.1253(2) 0.18781(9) 0.0257(5) Uani 1 1 d . . . . .
H6 H 0.078234 0.094590 0.214295 0.031 Uiso 1 1 calc R . . . .
C7 C -0.07697(13) 0.22253(18) 0.44789(9) 0.0253(5) Uani 1 1 d . . . . .
C8 C -0.14917(13) 0.20803(19) 0.42810(10) 0.0287(6) Uani 1 1 d . . . . .
C9 C -0.18413(15) 0.1734(2) 0.46385(11) 0.0362(6) Uani 1 1 d . . . . .
H9 H -0.233534 0.163796 0.452700 0.043 Uiso 1 1 calc R . . . .
C10 C -0.14864(17) 0.1525(2) 0.51531(11) 0.0420(7) Uani 1 1 d . . . . .
H10 H -0.173812 0.128165 0.538881 0.050 Uiso 1 1 calc R . . . .
C11 C -0.07749(16) 0.1666(2) 0.53270(11) 0.0397(7) Uani 1 1 d . . . . .
H11 H -0.053935 0.151091 0.568141 0.048 Uiso 1 1 calc R . . . .
C12 C -0.03920(14) 0.2031(2) 0.49938(10) 0.0317(6) Uani 1 1 d . . . . .
C13 C -0.18829(14) 0.2335(2) 0.37196(10) 0.0338(6) Uani 1 1 d . . . . .
H13 H -0.153279 0.235806 0.350981 0.041 Uiso 1 1 calc R . . . .
C14 C -0.22159(18) 0.3426(3) 0.36940(14) 0.0575(9) Uani 1 1 d . . . . .
H14A H -0.256571 0.342277 0.389404 0.086 Uiso 1 1 calc GR . . . .
H14B H -0.244407 0.360741 0.332825 0.086 Uiso 1 1 calc GR . . . .
H14C H -0.185282 0.395324 0.384312 0.086 Uiso 1 1 calc GR . . . .
C15 C -0.24356(16) 0.1514(3) 0.34723(12) 0.0483(8) Uani 1 1 d . . . . .
H15A H -0.222007 0.080868 0.350565 0.073 Uiso 1 1 calc GR . . . .
H15B H -0.263415 0.168224 0.310090 0.073 Uiso 1 1 calc GR . . . .
H15C H -0.280903 0.152284 0.365068 0.073 Uiso 1 1 calc GR . . . .
C16 C 0.03953(15) 0.2188(2) 0.51907(10) 0.0386(7) Uani 1 1 d . . . . .
H16 H 0.054688 0.261271 0.492205 0.046 Uiso 1 1 calc R . . . .
C17 C 0.07773(19) 0.1129(3) 0.52478(15) 0.0662(10) Uani 1 1 d . . . . .
H17A H 0.065809 0.071045 0.552293 0.099 Uiso 1 1 calc GR . . . .
H17B H 0.128465 0.125320 0.534172 0.099 Uiso 1 1 calc GR . . . .
H17C H 0.063505 0.074209 0.491548 0.099 Uiso 1 1 calc GR . . . .
C18 C 0.05954(18) 0.2814(3) 0.57034(12) 0.0539(9) Uani 1 1 d . . . . .
H18A H 0.034772 0.349488 0.565424 0.081 Uiso 1 1 calc GR . . . .
H18B H 0.110270 0.293959 0.580746 0.081 Uiso 1 1 calc GR . . . .
H18C H 0.046411 0.240691 0.597729 0.081 Uiso 1 1 calc GR . . . .
C19 C 0.03948(12) 0.47581(19) 0.36807(9) 0.0243(5) Uani 1 1 d . . . . .
C20 C 0.00163(13) 0.53541(19) 0.32558(9) 0.0275(6) Uani 1 1 d . . . . .
C21 C 0.02900(15) 0.6344(2) 0.31899(11) 0.0379(7) Uani 1 1 d . . . . .
H21 H 0.004816 0.678266 0.290743 0.045 Uiso 1 1 calc R . . . .
C22 C 0.09032(16) 0.6698(2) 0.35257(12) 0.0427(7) Uani 1 1 d . . . . .
H22 H 0.108492 0.737113 0.346773 0.051 Uiso 1 1 calc R . . . .
C23 C 0.12593(15) 0.6092(2) 0.39458(11) 0.0385(7) Uani 1 1 d . . . . .
H23 H 0.167972 0.635650 0.417606 0.046 Uiso 1 1 calc R . . . .
C24 C 0.10123(13) 0.5097(2) 0.40375(10) 0.0288(6) Uani 1 1 d . . . . .
C25 C -0.06827(13) 0.5002(2) 0.29041(10) 0.0302(6) Uani 1 1 d . . . . .
H25 H -0.070801 0.421201 0.292823 0.036 Uiso 1 1 calc R . . . .
C26 C -0.12777(15) 0.5470(3) 0.30984(12) 0.0452(7) Uani 1 1 d . . . . .
H26A H -0.121434 0.527044 0.346534 0.068 Uiso 1 1 calc GR . . . .
H26B H -0.172767 0.519460 0.288573 0.068 Uiso 1 1 calc GR . . . .
H26C H -0.127323 0.624474 0.306895 0.068 Uiso 1 1 calc GR . . . .
C27 C -0.07857(17) 0.5292(2) 0.23270(11) 0.0423(7) Uani 1 1 d . . . . .
H27A H -0.084378 0.606211 0.228352 0.063 Uiso 1 1 calc GR . . . .
H27B H -0.120475 0.493454 0.211235 0.063 Uiso 1 1 calc GR . . . .
H27C H -0.037450 0.506613 0.221612 0.063 Uiso 1 1 calc GR . . . .
C28 C 0.13750(14) 0.4474(2) 0.45242(10) 0.0348(6) Uani 1 1 d . . . . .
H28 H 0.117245 0.374240 0.448609 0.042 Uiso 1 1 calc R . . . .
C29 C 0.1217(2) 0.4984(3) 0.49994(12) 0.0621(10) Uani 1 1 d . . . . .
H29A H 0.140847 0.570627 0.504391 0.093 Uiso 1 1 calc GR . . . .
H29B H 0.143377 0.456452 0.531233 0.093 Uiso 1 1 calc GR . . . .
H29C H 0.070872 0.501133 0.494818 0.093 Uiso 1 1 calc GR . . . .
C30 C 0.21589(17) 0.4377(3) 0.45939(15) 0.0692(11) Uani 1 1 d . . . . .
H30A H 0.224353 0.409861 0.427155 0.104 Uiso 1 1 calc GR . . . .
H30B H 0.236148 0.389359 0.488460 0.104 Uiso 1 1 calc GR . . . .
H30C H 0.237780 0.507770 0.467043 0.104 Uiso 1 1 calc GR . . . .
C31 C -0.10266(12) 0.29672(18) 0.12772(9) 0.0225(5) Uani 1 1 d . . . . .
C32 C -0.16530(12) 0.27784(19) 0.14043(9) 0.0252(5) Uani 1 1 d . . . . .
C33 C -0.22055(14) 0.3471(2) 0.11955(11) 0.0358(6) Uani 1 1 d . . . . .
H33 H -0.264044 0.338053 0.127707 0.043 Uiso 1 1 calc R . . . .
C34 C -0.21251(15) 0.4286(2) 0.08715(11) 0.0412(7) Uani 1 1 d . . . . .
H34 H -0.251447 0.472721 0.071487 0.049 Uiso 1 1 calc R . . . .
C35 C -0.14900(15) 0.4472(2) 0.07710(11) 0.0382(7) Uani 1 1 d . . . . .
H35 H -0.144413 0.505652 0.055662 0.046 Uiso 1 1 calc R . . . .
C36 C -0.09148(13) 0.3825(2) 0.09756(9) 0.0283(6) Uani 1 1 d . . . . .
C37 C -0.17626(13) 0.1849(2) 0.17340(10) 0.0285(6) Uani 1 1 d . . . . .
H37 H -0.129336 0.152566 0.189838 0.034 Uiso 1 1 calc R . . . .
C38 C -0.20766(17) 0.2192(3) 0.21724(12) 0.0486(8) Uani 1 1 d . . . . .
H38A H -0.178080 0.274231 0.238358 0.073 Uiso 1 1 calc GR . . . .
H38B H -0.210187 0.157995 0.239443 0.073 Uiso 1 1 calc GR . . . .
H38C H -0.254926 0.247464 0.202145 0.073 Uiso 1 1 calc GR . . . .
C39 C -0.22157(17) 0.1008(2) 0.13852(13) 0.0494(8) Uani 1 1 d . . . . .
H39A H -0.268015 0.130526 0.121923 0.074 Uiso 1 1 calc GR . . . .
H39B H -0.226514 0.039296 0.159819 0.074 Uiso 1 1 calc GR . . . .
H39C H -0.199261 0.078777 0.111441 0.074 Uiso 1 1 calc GR . . . .
C40 C -0.02227(14) 0.4048(2) 0.08571(10) 0.0312(6) Uani 1 1 d . . . . .
H40 H 0.013954 0.356866 0.108008 0.037 Uiso 1 1 calc R . . . .
C41 C 0.00141(17) 0.5193(2) 0.09869(11) 0.0434(7) Uani 1 1 d . . . . .
H41A H -0.031624 0.567605 0.075457 0.065 Uiso 1 1 calc GR . . . .
H41B H 0.048314 0.529084 0.093770 0.065 Uiso 1 1 calc GR . . . .
H41C H 0.002738 0.534615 0.135155 0.065 Uiso 1 1 calc GR . . . .
C42 C -0.02795(16) 0.3795(2) 0.02843(10) 0.0414(7) Uani 1 1 d . . . . .
H42A H -0.040011 0.304419 0.021651 0.062 Uiso 1 1 calc GR . . . .
H42B H 0.017059 0.393986 0.021066 0.062 Uiso 1 1 calc GR . . . .
H42C H -0.064548 0.423672 0.005819 0.062 Uiso 1 1 calc GR . . . .
C43 C 0.05098(13) 0.0194(2) 0.10890(10) 0.0307(6) Uani 1 1 d . . . . .
C44 C 0.08685(13) 0.0547(2) 0.07327(10) 0.0372(7) Uani 1 1 d . . . . .
C45 C 0.11119(15) -0.0243(3) 0.04626(13) 0.0525(9) Uani 1 1 d . . . . .
H45 H 0.134215 -0.004876 0.020515 0.063 Uiso 1 1 calc R . . . .
C46 C 0.10284(17) -0.1293(3) 0.05581(15) 0.0647(11) Uani 1 1 d . . . . .
H46 H 0.121112 -0.181539 0.037260 0.078 Uiso 1 1 calc R . . . .
C47 C 0.06854(17) -0.1604(3) 0.09171(15) 0.0581(10) Uani 1 1 d . . . . .
H47 H 0.063825 -0.233932 0.097959 0.070 Uiso 1 1 calc R . . . .
C48 C 0.04028(14) -0.0859(2) 0.11938(11) 0.0395(7) Uani 1 1 d . . . . .
C49 C 0.10254(18) 0.1707(3) 0.06647(12) 0.0529(9) Uani 1 1 d . . . . .
H49 H 0.062004 0.212995 0.071244 0.063 Uiso 1 1 calc R . . . .
C50 C 0.1674(2) 0.2054(3) 0.10833(15) 0.0761(12) Uani 1 1 d . . . . .
H50A H 0.159889 0.194441 0.142994 0.114 Uiso 1 1 calc GR . . . .
H50B H 0.176283 0.280789 0.103677 0.114 Uiso 1 1 calc GR . . . .
H50C H 0.207801 0.163514 0.105367 0.114 Uiso 1 1 calc GR . . . .
C51 C 0.1114(2) 0.1971(4) 0.01234(15) 0.0895(15) Uani 1 1 d . . . . .
H51A H 0.155718 0.167357 0.009053 0.134 Uiso 1 1 calc GR . . . .
H51B H 0.111735 0.274255 0.007979 0.134 Uiso 1 1 calc GR . . . .
H51C H 0.072317 0.166501 -0.014682 0.134 Uiso 1 1 calc GR . . . .
C52 C 0.00098(17) -0.1218(2) 0.15796(12) 0.0470(8) Uani 1 1 d . . . . .
H52 H -0.004938 -0.058690 0.179205 0.056 Uiso 1 1 calc R . . . .
C53 C -0.0715(2) -0.1621(5) 0.12997(18) 0.1011(18) Uani 1 1 d . . . . .
H53A H -0.099111 -0.104306 0.109680 0.152 Uiso 1 1 calc GR . . . .
H53B H -0.094871 -0.188091 0.155759 0.152 Uiso 1 1 calc GR . . . .
H53C H -0.067473 -0.220124 0.106342 0.152 Uiso 1 1 calc GR . . . .
C54 C 0.0413(3) -0.2055(3) 0.19551(19) 0.0944(15) Uani 1 1 d . . . . .
H54A H 0.047103 -0.268994 0.175781 0.142 Uiso 1 1 calc GR . . . .
H54B H 0.015166 -0.223927 0.220845 0.142 Uiso 1 1 calc GR . . . .
H54C H 0.087463 -0.177562 0.214114 0.142 Uiso 1 1 calc GR . . . .
C55 C 0.09068(12) 0.3684(2) 0.25241(9) 0.0265(5) Uani 1 1 d . . . . .
C56 C 0.20659(15) 0.4477(3) 0.26661(12) 0.0457(8) Uani 1 1 d . . . . .
C57 C 0.26595(18) 0.4534(4) 0.31668(15) 0.0842(14) Uani 1 1 d . . . . .
H57A H 0.276896 0.381888 0.331014 0.126 Uiso 1 1 calc GR . . . .
H57B H 0.251682 0.498000 0.342285 0.126 Uiso 1 1 calc GR . . . .
H57C H 0.307586 0.484142 0.309058 0.126 Uiso 1 1 calc GR . . . .
C58 C 0.1838(2) 0.5560(3) 0.24536(15) 0.0657(10) Uani 1 1 d . . . . .
H58A H 0.169227 0.597538 0.271864 0.099 Uiso 1 1 calc GR . . . .
H58B H 0.144247 0.549485 0.213948 0.099 Uiso 1 1 calc GR . . . .
H58C H 0.222859 0.591867 0.236367 0.099 Uiso 1 1 calc GR . . . .
C59 C 0.22498(18) 0.3765(3) 0.22691(15) 0.0632(10) Uani 1 1 d . . . . .
H59A H 0.268651 0.401078 0.220122 0.095 Uiso 1 1 calc GR . . . .
H59B H 0.187105 0.378216 0.194292 0.095 Uiso 1 1 calc GR . . . .
H59C H 0.231172 0.303746 0.240400 0.095 Uiso 1 1 calc GR . . . .
N1 N -0.03774(10) 0.26110(15) 0.41259(7) 0.0227(4) Uani 1 1 d . . . . .
N2 N -0.02835(10) 0.36475(15) 0.40870(7) 0.0230(4) Uani 1 1 d . . . . .
N3 N 0.01332(10) 0.37169(15) 0.37715(7) 0.0208(4) Uani 1 1 d . . . . .
N4 N 0.02205(10) 0.09986(16) 0.13631(7) 0.0243(4) Uani 1 1 d . . . . .
N5 N -0.03213(10) 0.15672(16) 0.10959(7) 0.0240(4) Uani 1 1 d . . . . .
N6 N -0.04621(10) 0.22054(15) 0.14516(7) 0.0205(4) Uani 1 1 d . . . . .
N7 N 0.05297(10) 0.30187(16) 0.27510(7) 0.0231(4) Uani 1 1 d . . . . .
O1 O 0.06900(10) 0.39497(15) 0.20721(7) 0.0365(5) Uani 1 1 d . . . . .
O2 O 0.15088(9) 0.39723(16) 0.28606(7) 0.0373(5) Uani 1 1 d . . . . .
F1 F -0.0614(2) -0.0101(4) 0.24952(17) 0.0928(15) Uani 0.684(6) 1 d D U P A 1
F2 F -0.10080(18) 0.0706(3) 0.30693(16) 0.0747(13) Uani 0.684(6) 1 d D U P A 1
F3 F -0.0173(2) -0.0708(6) 0.3293(2) 0.123(2) Uani 0.684(6) 1 d D U P A 1
F4 F -0.17076(18) -0.0420(4) 0.25936(18) 0.0771(13) Uani 0.684(6) 1 d D U P A 1
F5 F -0.0843(3) -0.1689(3) 0.2781(3) 0.1281(19) Uani 0.684(6) 1 d D U P A 1
F6 F -0.1285(2) -0.0907(5) 0.33595(17) 0.1097(18) Uani 0.684(6) 1 d D U P A 1
P1 P -0.09258(11) -0.0540(2) 0.29380(11) 0.0384(7) Uani 0.684(6) 1 d D U P A 1
F1A F -0.0561(7) 0.0477(8) 0.2806(4) 0.129(4) Uani 0.316(6) 1 d D U P A 2
F2A F -0.0229(8) -0.0470(9) 0.3467(5) 0.114(3) Uani 0.316(6) 1 d D U P A 2
F3A F -0.0600(11) -0.1244(12) 0.2596(5) 0.195(5) Uani 0.316(6) 1 d D U P A 2
F4A F -0.1034(7) 0.0070(9) 0.3412(4) 0.127(3) Uani 0.316(6) 1 d D U P A 2
F5A F -0.1447(10) -0.0508(12) 0.2439(4) 0.168(5) Uani 0.316(6) 1 d D U P A 2
F6A F -0.1136(5) -0.1617(7) 0.3174(5) 0.099(3) Uani 0.316(6) 1 d D U P A 2
P1A P -0.0900(5) -0.0533(6) 0.2959(3) 0.086(2) Uani 0.316(6) 1 d D U P A 2
F7 F 0.2653(2) 0.0062(3) 0.46131(13) 0.0940(13) Uani 0.786(6) 1 d D U P B 1
F8 F 0.1724(2) 0.1034(4) 0.41645(19) 0.1112(17) Uani 0.786(6) 1 d D U P B 1
F9 F 0.3216(2) 0.0559(7) 0.4054(2) 0.177(2) Uani 0.786(6) 1 d D U P B 1
F10 F 0.2177(3) -0.0206(4) 0.37892(15) 0.1465(19) Uani 0.786(6) 1 d D U P B 1
F11 F 0.2800(4) 0.1742(4) 0.4499(2) 0.174(2) Uani 0.786(6) 1 d D U P B 1
F12 F 0.2314(3) 0.1541(5) 0.3634(2) 0.147(2) Uani 0.786(6) 1 d D U P B 1
P2 P 0.24924(11) 0.0812(2) 0.41317(8) 0.0600(7) Uani 0.786(6) 1 d D U P B 1
F7A F 0.2442(10) 0.0627(15) 0.4692(5) 0.126(5) Uani 0.214(6) 1 d D U P B 2
F8A F 0.1611(7) 0.0523(16) 0.3964(7) 0.116(5) Uani 0.214(6) 1 d D U P B 2
F9A F 0.3184(7) 0.1250(12) 0.4254(8) 0.115(5) Uani 0.214(6) 1 d D U P B 2
F10A F 0.2609(10) -0.0261(9) 0.4058(9) 0.138(5) Uani 0.214(6) 1 d D U P B 2
F11A F 0.2190(9) 0.2047(9) 0.4151(7) 0.130(5) Uani 0.214(6) 1 d D U P B 2
F12A F 0.2288(13) 0.1115(15) 0.3519(6) 0.112(4) Uani 0.214(6) 1 d D U P B 2
P2A P 0.2382(7) 0.0896(9) 0.4099(5) 0.103(3) Uani 0.214(6) 1 d D U P B 2
O3 O 0.10589(15) 0.0007(2) 0.28686(10) 0.0753(8) Uani 1 1 d . . . . .
H3C H 0.068315 -0.019010 0.295408 0.113 Uiso 1 1 d G . . . .
H3D H 0.141205 0.002299 0.314769 0.113 Uiso 1 1 d G . . . .

loop_
_atom_site_aniso_label
_atom_site_aniso_U_11
_atom_site_aniso_U_22
_atom_site_aniso_U_33
_atom_site_aniso_U_23
_atom_site_aniso_U_13
_atom_site_aniso_U_12
C1 0.0276(13) 0.0202(12) 0.0200(12) -0.0016(9) 0.0032(10) 0.0014(10)
C2 0.0199(12) 0.0233(12) 0.0154(11) -0.0020(9) -0.0030(9) 0.0012(10)
C3 0.0237(12) 0.0278(13) 0.0189(12) 0.0008(10) 0.0029(10) 0.0034(10)
C4 0.0220(12) 0.0288(13) 0.0188(12) -0.0032(10) 0.0036(10) -0.0038(10)
C5 0.0211(12) 0.0232(12) 0.0182(11) 0.0009(9) 0.0015(9) -0.0042(10)
C6 0.0225(12) 0.0320(14) 0.0191(12) 0.0004(10) -0.0001(10) 0.0018(11)
C7 0.0328(14) 0.0192(12) 0.0266(13) -0.0011(10) 0.0127(11) -0.0011(10)
C8 0.0337(14) 0.0199(12) 0.0345(14) -0.0030(10) 0.0126(11) -0.0032(11)
C9 0.0387(16) 0.0307(15) 0.0440(17) -0.0058(12) 0.0192(13) -0.0090(12)
C10 0.062(2) 0.0347(16) 0.0393(17) -0.0017(13) 0.0299(15) -0.0091(14)
C11 0.0555(19) 0.0369(16) 0.0283(14) 0.0026(12) 0.0142(13) -0.0045(14)
C12 0.0424(16) 0.0266(13) 0.0262(13) -0.0001(11) 0.0097(12) 0.0007(12)
C13 0.0289(14) 0.0364(15) 0.0350(15) 0.0009(12) 0.0071(12) -0.0058(12)
C14 0.054(2) 0.0435(19) 0.061(2) 0.0024(16) -0.0077(17) 0.0054(16)
C15 0.0471(18) 0.057(2) 0.0409(17) -0.0092(15) 0.0120(14) -0.0186(16)
C16 0.0418(16) 0.0448(17) 0.0259(14) 0.0058(12) 0.0035(12) 0.0006(13)
C17 0.053(2) 0.065(2) 0.069(2) -0.0085(19) -0.0008(18) 0.0173(19)
C18 0.057(2) 0.058(2) 0.0384(17) -0.0050(15) 0.0000(15) -0.0089(17)
C19 0.0263(13) 0.0222(12) 0.0268(13) -0.0027(10) 0.0114(10) -0.0023(10)
C20 0.0336(14) 0.0247(13) 0.0265(13) -0.0016(10) 0.0122(11) 0.0012(11)
C21 0.0509(18) 0.0253(14) 0.0389(16) 0.0062(12) 0.0147(14) 0.0015(13)
C22 0.0522(19) 0.0267(14) 0.0528(19) -0.0011(13) 0.0207(15) -0.0117(13)
C23 0.0367(16) 0.0343(15) 0.0447(17) -0.0097(13) 0.0111(13) -0.0122(13)
C24 0.0300(14) 0.0293(13) 0.0289(14) -0.0057(11) 0.0109(11) -0.0010(11)
C25 0.0323(14) 0.0275(13) 0.0288(14) 0.0023(11) 0.0047(11) 0.0057(11)
C26 0.0358(16) 0.0512(19) 0.0468(18) -0.0052(15) 0.0081(14) 0.0076(14)
C27 0.0531(18) 0.0380(16) 0.0318(15) 0.0061(12) 0.0046(13) 0.0089(14)
C28 0.0310(14) 0.0363(15) 0.0326(15) -0.0047(12) 0.0007(12) -0.0064(12)
C29 0.086(3) 0.065(2) 0.0315(17) -0.0018(16) 0.0094(17) 0.007(2)
C30 0.0344(18) 0.093(3) 0.072(3) 0.018(2) 0.0006(17) 0.0056(19)
C31 0.0248(12) 0.0207(12) 0.0181(11) -0.0001(9) -0.0008(9) 0.0017(10)
C32 0.0262(13) 0.0238(12) 0.0235(12) -0.0011(10) 0.0030(10) -0.0013(10)
C33 0.0274(14) 0.0348(15) 0.0413(16) 0.0008(12) 0.0026(12) 0.0048(12)
C34 0.0383(16) 0.0328(15) 0.0438(17) 0.0078(13) -0.0039(13) 0.0110(13)
C35 0.0479(18) 0.0282(14) 0.0327(15) 0.0111(12) 0.0010(13) 0.0018(13)
C36 0.0348(14) 0.0266(13) 0.0203(12) 0.0016(10) 0.0020(11) -0.0036(11)
C37 0.0212(12) 0.0301(14) 0.0317(14) 0.0048(11) 0.0027(10) -0.0026(11)
C38 0.0481(18) 0.056(2) 0.0490(19) 0.0103(15) 0.0250(15) 0.0013(15)
C39 0.0488(19) 0.0393(17) 0.055(2) 0.0026(15) 0.0048(15) -0.0148(15)
C40 0.0400(15) 0.0283(13) 0.0241(13) 0.0059(10) 0.0066(11) -0.0056(12)
C41 0.0546(19) 0.0388(16) 0.0362(16) 0.0000(13) 0.0114(14) -0.0150(14)
C42 0.0573(19) 0.0405(16) 0.0275(14) 0.0035(12) 0.0131(13) -0.0052(14)
C43 0.0236(13) 0.0407(15) 0.0249(13) -0.0109(11) 0.0014(10) 0.0061(11)
C44 0.0239(13) 0.0613(19) 0.0242(13) -0.0072(13) 0.0024(11) 0.0086(13)
C45 0.0302(16) 0.084(3) 0.0444(18) -0.0282(18) 0.0116(14) -0.0004(16)
C46 0.0386(18) 0.078(3) 0.080(3) -0.054(2) 0.0216(18) -0.0072(18)
C47 0.0451(19) 0.0472(19) 0.083(3) -0.0332(18) 0.0194(18) -0.0037(16)
C48 0.0322(15) 0.0388(16) 0.0443(17) -0.0180(13) 0.0050(13) -0.0003(13)
C49 0.056(2) 0.067(2) 0.0482(19) 0.0211(16) 0.0341(17) 0.0252(17)
C50 0.113(3) 0.051(2) 0.068(3) -0.0040(19) 0.030(2) -0.027(2)
C51 0.080(3) 0.141(4) 0.062(3) 0.041(3) 0.045(2) 0.031(3)
C52 0.059(2) 0.0316(16) 0.0525(19) -0.0113(14) 0.0190(16) -0.0042(14)
C53 0.068(3) 0.165(5) 0.081(3) -0.027(3) 0.039(2) -0.041(3)
C54 0.120(4) 0.064(3) 0.104(4) 0.028(3) 0.040(3) 0.016(3)
C55 0.0235(13) 0.0303(13) 0.0249(13) -0.0026(11) 0.0049(10) -0.0032(11)
C56 0.0357(16) 0.059(2) 0.0436(17) -0.0078(15) 0.0132(14) -0.0220(15)
C57 0.043(2) 0.138(4) 0.062(2) -0.006(3) -0.0014(18) -0.048(2)
C58 0.081(3) 0.048(2) 0.078(3) -0.0049(18) 0.037(2) -0.0278(19)
C59 0.048(2) 0.076(3) 0.073(2) -0.014(2) 0.0302(18) -0.0125(19)
N1 0.0247(10) 0.0210(10) 0.0212(10) -0.0002(8) 0.0040(8) -0.0015(8)
N2 0.0243(10) 0.0222(10) 0.0218(10) -0.0002(8) 0.0052(8) -0.0008(8)
N3 0.0208(10) 0.0218(10) 0.0186(10) 0.0000(8) 0.0033(8) 0.0003(8)
N4 0.0228(10) 0.0303(11) 0.0186(10) -0.0017(8) 0.0034(8) 0.0042(9)
N5 0.0254(11) 0.0276(11) 0.0180(10) -0.0011(8) 0.0041(8) 0.0007(9)
N6 0.0218(10) 0.0218(10) 0.0173(10) -0.0004(8) 0.0044(8) -0.0018(8)
N7 0.0228(10) 0.0287(11) 0.0162(10) -0.0011(8) 0.0027(8) -0.0029(9)
O1 0.0378(11) 0.0450(11) 0.0233(10) 0.0063(8) 0.0024(8) -0.0090(9)
O2 0.0295(10) 0.0518(12) 0.0275(10) -0.0016(9) 0.0024(8) -0.0160(9)
F1 0.134(3) 0.089(3) 0.081(3) 0.033(2) 0.071(2) 0.027(2)
F2 0.070(2) 0.0672(17) 0.079(3) -0.0362(17) 0.0063(17) -0.0059(15)
F3 0.0386(17) 0.181(5) 0.133(4) 0.089(3) -0.007(2) 0.018(2)
F4 0.0539(17) 0.056(2) 0.096(3) 0.015(2) -0.0243(16) -0.0089(14)
F5 0.169(4) 0.0399(17) 0.192(5) 0.018(2) 0.076(3) 0.037(2)
F6 0.083(2) 0.165(4) 0.094(3) 0.060(3) 0.045(2) 0.005(3)
P1 0.0356(9) 0.0452(12) 0.0339(13) 0.0116(10) 0.0087(8) 0.0111(8)
F1A 0.195(9) 0.085(5) 0.096(7) 0.026(5) 0.021(5) -0.037(6)
F2A 0.157(6) 0.066(5) 0.087(5) 0.007(4) -0.020(5) -0.045(4)
F3A 0.376(16) 0.123(7) 0.110(7) -0.021(6) 0.109(7) 0.036(9)
F4A 0.188(8) 0.101(6) 0.093(5) -0.052(5) 0.041(5) -0.038(6)
F5A 0.288(10) 0.074(7) 0.074(5) -0.008(4) -0.068(6) -0.043(7)
F6A 0.081(6) 0.052(4) 0.135(7) 0.028(4) -0.017(4) -0.004(4)
P1A 0.155(5) 0.049(3) 0.041(3) -0.006(3) 0.004(3) -0.016(3)
F7 0.102(3) 0.096(3) 0.0579(17) 0.0252(17) -0.0226(16) -0.039(2)
F8 0.077(2) 0.169(5) 0.104(3) 0.037(3) 0.054(2) 0.026(2)
F9 0.069(2) 0.292(7) 0.183(5) 0.107(4) 0.055(3) 0.066(3)
F10 0.155(4) 0.149(3) 0.083(2) -0.045(2) -0.057(2) 0.037(2)
F11 0.207(5) 0.081(3) 0.180(4) -0.006(2) -0.040(4) -0.053(3)
F12 0.081(3) 0.241(5) 0.130(3) 0.129(4) 0.050(3) 0.051(4)
P2 0.0421(9) 0.0895(17) 0.0442(9) 0.0154(8) 0.0044(7) -0.0093(9)
F7A 0.129(10) 0.112(10) 0.101(6) 0.017(6) -0.031(5) 0.007(9)
F8A 0.115(6) 0.122(9) 0.083(8) 0.033(8) -0.019(5) -0.015(6)
F9A 0.108(6) 0.062(7) 0.134(10) 0.026(7) -0.038(6) 0.002(5)
F10A 0.165(10) 0.059(5) 0.175(11) 0.003(6) 0.019(11) 0.003(5)
F11A 0.138(9) 0.075(5) 0.139(9) 0.006(5) -0.025(9) 0.026(5)
F12A 0.098(9) 0.104(9) 0.112(6) 0.009(5) -0.011(5) -0.021(7)
P2A 0.097(5) 0.068(5) 0.127(6) 0.044(4) -0.003(5) 0.025(4)
O3 0.0800(19) 0.0758(18) 0.0536(15) 0.0111(14) -0.0101(14) 0.0060(16)

loop_
_atom_type_symbol
_atom_type_description
_atom_type_scat_dispersion_real
_atom_type_scat_dispersion_imag
_atom_type_scat_source
C C 0.0033 0.0016 'International Tables Vol C Tables 4.2.6.8 and 6.1.1.4'
H H 0.0000 0.0000 'International Tables Vol C Tables 4.2.6.8 and 6.1.1.4'
F F 0.0171 0.0103 'International Tables Vol C Tables 4.2.6.8 and 6.1.1.4'
N N 0.0061 0.0033 'International Tables Vol C Tables 4.2.6.8 and 6.1.1.4'
O O 0.0106 0.0060 'International Tables Vol C Tables 4.2.6.8 and 6.1.1.4'
P P 0.1023 0.0942 'International Tables Vol C Tables 4.2.6.8 and 6.1.1.4'

loop_
_geom_angle_atom_site_label_1
_geom_angle_atom_site_label_2
_geom_angle_atom_site_label_3
_geom_angle
C2 C1 H1 126.7
N1 C1 H1 126.7
N1 C1 C2 106.6(2)
C1 C2 C3 129.9(2)
C1 C2 N3 104.6(2)
N3 C2 C3 125.4(2)
C2 C3 H3A 109.0
C2 C3 H3B 109.0
H3A C3 H3B 107.8
N7 C3 C2 112.97(19)
N7 C3 H3A 109.0
N7 C3 H3B 109.0
H4A C4 H4B 107.6
C5 C4 H4A 108.7
C5 C4 H4B 108.7
N7 C4 H4A 108.7
N7 C4 H4B 108.7
N7 C4 C5 114.03(19)
C6 C5 C4 132.9(2)
C6 C5 N6 104.8(2)
N6 C5 C4 122.2(2)
C5 C6 H6 126.8
N4 C6 C5 106.3(2)
N4 C6 H6 126.8
C8 C7 N1 118.3(2)
C12 C7 C8 124.8(2)
C12 C7 N1 116.9(2)
C7 C8 C13 122.8(2)
C9 C8 C7 115.7(2)
C9 C8 C13 121.4(2)
C8 C9 H9 119.3
C10 C9 C8 121.4(3)
C10 C9 H9 119.3
C9 C10 H10 119.7
C11 C10 C9 120.7(3)
C11 C10 H10 119.7
C10 C11 H11 119.4
C10 C11 C12 121.1(3)
C12 C11 H11 119.4
C7 C12 C16 123.0(2)
C11 C12 C7 116.3(2)
C11 C12 C16 120.7(2)
C8 C13 H13 107.8
C8 C13 C14 109.6(2)
C8 C13 C15 113.4(2)
C14 C13 H13 107.8
C14 C13 C15 110.1(2)
C15 C13 H13 107.8
C13 C14 H14A 109.5
C13 C14 H14B 109.5
C13 C14 H14C 109.5
H14A C14 H14B 109.5
H14A C14 H14C 109.5
H14B C14 H14C 109.5
C13 C15 H15A 109.5
C13 C15 H15B 109.5
C13 C15 H15C 109.5
H15A C15 H15B 109.5
H15A C15 H15C 109.5
H15B C15 H15C 109.5
C12 C16 H16 107.6
C12 C16 C17 110.9(3)
C12 C16 C18 111.6(2)
C17 C16 H16 107.6
C17 C16 C18 111.2(3)
C18 C16 H16 107.6
C16 C17 H17A 109.5
C16 C17 H17B 109.5
C16 C17 H17C 109.5
H17A C17 H17B 109.5
H17A C17 H17C 109.5
H17B C17 H17C 109.5
C16 C18 H18A 109.5
C16 C18 H18B 109.5
C16 C18 H18C 109.5
H18A C18 H18B 109.5
H18A C18 H18C 109.5
H18B C18 H18C 109.5
C20 C19 C24 124.4(2)
C20 C19 N3 118.9(2)
C24 C19 N3 116.7(2)
C19 C20 C25 122.9(2)
C21 C20 C19 116.3(2)
C21 C20 C25 120.6(2)
C20 C21 H21 119.4
C22 C21 C20 121.1(3)
C22 C21 H21 119.4
C21 C22 H22 119.5
C21 C22 C23 120.9(3)
C23 C22 H22 119.5
C22 C23 H23 119.5
C22 C23 C24 121.0(3)
C24 C23 H23 119.5
C19 C24 C28 123.1(2)
C23 C24 C19 116.3(2)
C23 C24 C28 120.5(2)
C20 C25 H25 107.8
C20 C25 C26 109.9(2)
C20 C25 C27 113.5(2)
C26 C25 H25 107.8
C26 C25 C27 109.8(2)
C27 C25 H25 107.8
C25 C26 H26A 109.5
C25 C26 H26B 109.5
C25 C26 H26C 109.5
H26A C26 H26B 109.5
H26A C26 H26C 109.5
H26B C26 H26C 109.5
C25 C27 H27A 109.5
C25 C27 H27B 109.5
C25 C27 H27C 109.5
H27A C27 H27B 109.5
H27A C27 H27C 109.5
H27B C27 H27C 109.5
C24 C28 H28 107.9
C24 C28 C29 109.3(2)
C24 C28 C30 112.2(2)
C29 C28 H28 107.9
C30 C28 H28 107.9
C30 C28 C29 111.4(3)
C28 C29 H29A 109.5
C28 C29 H29B 109.5
C28 C29 H29C 109.5
H29A C29 H29B 109.5
H29A C29 H29C 109.5
H29B C29 H29C 109.5
C28 C30 H30A 109.5
C28 C30 H30B 109.5
C28 C30 H30C 109.5
H30A C30 H30B 109.5
H30A C30 H30C 109.5
H30B C30 H30C 109.5
C32 C31 C36 124.1(2)
C32 C31 N6 118.0(2)
C36 C31 N6 117.8(2)
C31 C32 C33 116.9(2)
C31 C32 C37 123.3(2)
C33 C32 C37 119.7(2)
C32 C33 H33 119.8
C34 C33 C32 120.4(3)
C34 C33 H33 119.8
C33 C34 H34 119.5
C35 C34 C33 121.0(3)
C35 C34 H34 119.5
C34 C35 H35 119.3
C34 C35 C36 121.5(3)
C36 C35 H35 119.3
C31 C36 C40 123.7(2)
C35 C36 C31 116.0(2)
C35 C36 C40 120.3(2)
C32 C37 H37 107.8
C32 C37 C38 112.0(2)
C32 C37 C39 109.8(2)
C38 C37 H37 107.8
C38 C37 C39 111.4(2)
C39 C37 H37 107.8
C37 C38 H38A 109.5
C37 C38 H38B 109.5
C37 C38 H38C 109.5
H38A C38 H38B 109.5
H38A C38 H38C 109.5
H38B C38 H38C 109.5
C37 C39 H39A 109.5
C37 C39 H39B 109.5
C37 C39 H39C 109.5
H39A C39 H39B 109.5
H39A C39 H39C 109.5
H39B C39 H39C 109.5
C36 C40 H40 108.1
C36 C40 C41 111.6(2)
C36 C40 C42 109.9(2)
C41 C40 H40 108.1
C42 C40 H40 108.1
C42 C40 C41 110.9(2)
C40 C41 H41A 109.5
C40 C41 H41B 109.5
C40 C41 H41C 109.5
H41A C41 H41B 109.5
H41A C41 H41C 109.5
H41B C41 H41C 109.5
C40 C42 H42A 109.5
C40 C42 H42B 109.5
C40 C42 H42C 109.5
H42A C42 H42B 109.5
H42A C42 H42C 109.5
H42B C42 H42C 109.5
C44 C43 N4 117.2(2)
C48 C43 C44 125.0(2)
C48 C43 N4 117.8(2)
C43 C44 C49 123.0(2)
C45 C44 C43 115.6(3)
C45 C44 C49 121.3(3)
C44 C45 H45 119.2
C46 C45 C44 121.5(3)
C46 C45 H45 119.2
C45 C46 H46 119.5
C45 C46 C47 121.0(3)
C47 C46 H46 119.5
C46 C47 H47 119.4
C46 C47 C48 121.1(3)
C48 C47 H47 119.4
C43 C48 C47 115.7(3)
C43 C48 C52 123.9(2)
C47 C48 C52 120.4(3)
C44 C49 H49 107.6
C44 C49 C50 110.6(3)
C44 C49 C51 113.6(3)
C50 C49 H49 107.6
C50 C49 C51 109.6(3)
C51 C49 H49 107.6
C49 C50 H50A 109.5
C49 C50 H50B 109.5
C49 C50 H50C 109.5
H50A C50 H50B 109.5
H50A C50 H50C 109.5
H50B C50 H50C 109.5
C49 C51 H51A 109.5
C49 C51 H51B 109.5
C49 C51 H51C 109.5
H51A C51 H51B 109.5
H51A C51 H51C 109.5
H51B C51 H51C 109.5
C48 C52 H52 107.7
C48 C52 C53 111.2(3)
C48 C52 C54 112.1(3)
C53 C52 H52 107.7
C53 C52 C54 110.4(4)
C54 C52 H52 107.7
C52 C53 H53A 109.5
C52 C53 H53B 109.5
C52 C53 H53C 109.5
H53A C53 H53B 109.5
H53A C53 H53C 109.5
H53B C53 H53C 109.5
C52 C54 H54A 109.5
C52 C54 H54B 109.5
C52 C54 H54C 109.5
H54A C54 H54B 109.5
H54A C54 H54C 109.5
H54B C54 H54C 109.5
O1 C55 N7 121.2(2)
O1 C55 O2 127.1(2)
O2 C55 N7 111.6(2)
C58 C56 C57 111.7(3)
C58 C56 C59 112.7(3)
C59 C56 C57 111.4(3)
O2 C56 C57 100.9(2)
O2 C56 C58 110.2(3)
O2 C56 C59 109.4(2)
C56 C57 H57A 109.5
C56 C57 H57B 109.5
C56 C57 H57C 109.5
H57A C57 H57B 109.5
H57A C57 H57C 109.5
H57B C57 H57C 109.5
C56 C58 H58A 109.5
C56 C58 H58B 109.5
C56 C58 H58C 109.5
H58A C58 H58B 109.5
H58A C58 H58C 109.5
H58B C58 H58C 109.5
C56 C59 H59A 109.5
C56 C59 H59B 109.5
C56 C59 H59C 109.5
H59A C59 H59B 109.5
H59A C59 H59C 109.5
H59B C59 H59C 109.5
C1 N1 C7 128.3(2)
N2 N1 C1 112.19(19)
N2 N1 C7 119.34(19)
N1 N2 N3 103.76(18)
C2 N3 C19 128.63(19)
N2 N3 C2 112.83(19)
N2 N3 C19 118.28(18)
C6 N4 C43 129.0(2)
N5 N4 C6 112.15(19)
N5 N4 C43 118.79(18)
N4 N5 N6 104.08(17)
C5 N6 C31 129.58(19)
N5 N6 C5 112.60(18)
N5 N6 C31 117.82(18)
C4 N7 C3 118.63(19)
C55 N7 C3 124.41(19)
C55 N7 C4 116.14(19)
C55 O2 C56 120.0(2)
F1 P1 F2 84.4(3)
F1 P1 F4 93.2(3)
F3 P1 F1 89.7(3)
F3 P1 F2 97.9(4)
F3 P1 F4 176.8(4)
F3 P1 F6 94.2(3)
F4 P1 F2 83.8(2)
F5 P1 F1 92.2(3)
F5 P1 F2 176.4(3)
F5 P1 F3 83.1(4)
F5 P1 F4 95.4(3)
F5 P1 F6 91.0(3)
F6 P1 F1 175.2(3)
F6 P1 F2 92.4(3)
F6 P1 F4 82.9(3)
P1A F2A F4A 53.8(6)
P1A F4A F2A 60.3(6)
F1A P1A F2A 82.0(7)
F1A P1A F3A 92.6(9)
F1A P1A F6A 171.3(8)
F3A P1A F2A 100.4(10)
F3A P1A F6A 85.7(8)
F4A P1A F1A 88.7(8)
F4A P1A F2A 66.0(7)
F4A P1A F3A 166.0(10)
F4A P1A F5A 118.8(11)
F4A P1A F6A 90.9(7)
F5A P1A F1A 89.9(8)
F5A P1A F2A 170.6(11)
F5A P1A F3A 75.1(9)
F5A P1A F6A 97.9(8)
F6A P1A F2A 89.9(7)
F7 P2 F8 92.8(2)
F7 P2 F10 86.6(3)
F7 P2 F12 178.1(4)
F8 P2 F10 86.5(3)
F9 P2 F7 89.7(3)
F9 P2 F8 175.2(4)
F9 P2 F10 89.5(4)
F9 P2 F11 91.1(4)
F9 P2 F12 90.8(3)
F11 P2 F7 89.1(3)
F11 P2 F8 93.0(4)
F11 P2 F10 175.7(3)
F11 P2 F12 92.7(4)
F12 P2 F8 86.6(3)
F12 P2 F10 91.5(3)
F7A P2A F9A 90.1(11)
F8A P2A F7A 88.1(10)
F8A P2A F9A 178.0(12)
F10A P2A F7A 85.5(10)
F10A P2A F8A 89.1(11)
F10A P2A F9A 89.7(10)
F11A P2A F7A 93.8(11)
F11A P2A F8A 93.2(11)
F11A P2A F9A 88.0(10)
F11A P2A F10A 177.6(14)
F11A P2A F12A 87.4(11)
F12A P2A F7A 176.7(13)
F12A P2A F8A 88.8(12)
F12A P2A F9A 92.9(12)
F12A P2A F10A 93.4(12)
H3C O3 H3D 109.4

loop_
_geom_bond_atom_site_label_1
_geom_bond_atom_site_label_2
_geom_bond_distance
C1 H1 0.9500
C1 C2 1.358(3)
C1 N1 1.352(3)
C2 C3 1.493(3)
C2 N3 1.364(3)
C3 H3A 0.9900
C3 H3B 0.9900
C3 N7 1.460(3)
C4 H4A 0.9900
C4 H4B 0.9900
C4 C5 1.491(3)
C4 N7 1.454(3)
C5 C6 1.361(3)
C5 N6 1.363(3)
C6 H6 0.9500
C6 N4 1.354(3)
C7 C8 1.395(4)
C7 C12 1.390(3)
C7 N1 1.453(3)
C8 C9 1.387(4)
C8 C13 1.516(4)
C9 H9 0.9500
C9 C10 1.381(4)
C10 H10 0.9500
C10 C11 1.370(4)
C11 H11 0.9500
C11 C12 1.389(4)
C12 C16 1.517(4)
C13 H13 1.0000
C13 C14 1.519(4)
C13 C15 1.520(4)
C14 H14A 0.9800
C14 H14B 0.9800
C14 H14C 0.9800
C15 H15A 0.9800
C15 H15B 0.9800
C15 H15C 0.9800
C16 H16 1.0000
C16 C17 1.521(4)
C16 C18 1.528(4)
C17 H17A 0.9800
C17 H17B 0.9800
C17 H17C 0.9800
C18 H18A 0.9800
C18 H18B 0.9800
C18 H18C 0.9800
C19 C20 1.393(3)
C19 C24 1.395(3)
C19 N3 1.455(3)
C20 C21 1.390(4)
C20 C25 1.511(4)
C21 H21 0.9500
C21 C22 1.372(4)
C22 H22 0.9500
C22 C23 1.378(4)
C23 H23 0.9500
C23 C24 1.391(4)
C24 C28 1.516(4)
C25 H25 1.0000
C25 C26 1.527(4)
C25 C27 1.533(4)
C26 H26A 0.9800
C26 H26B 0.9800
C26 H26C 0.9800
C27 H27A 0.9800
C27 H27B 0.9800
C27 H27C 0.9800
C28 H28 1.0000
C28 C29 1.521(4)
C28 C30 1.518(4)
C29 H29A 0.9800
C29 H29B 0.9800
C29 H29C 0.9800
C30 H30A 0.9800
C30 H30B 0.9800
C30 H30C 0.9800
C31 C32 1.391(3)
C31 C36 1.398(3)
C31 N6 1.451(3)
C32 C33 1.392(3)
C32 C37 1.512(3)
C33 H33 0.9500
C33 C34 1.376(4)
C34 H34 0.9500
C34 C35 1.374(4)
C35 H35 0.9500
C35 C36 1.386(4)
C36 C40 1.513(4)
C37 H37 1.0000
C37 C38 1.522(4)
C37 C39 1.528(4)
C38 H38A 0.9800
C38 H38B 0.9800
C38 H38C 0.9800
C39 H39A 0.9800
C39 H39B 0.9800
C39 H39C 0.9800
C40 H40 1.0000
C40 C41 1.527(4)
C40 C42 1.527(4)
C41 H41A 0.9800
C41 H41B 0.9800
C41 H41C 0.9800
C42 H42A 0.9800
C42 H42B 0.9800
C42 H42C 0.9800
C43 C44 1.400(4)
C43 C48 1.383(4)
C43 N4 1.453(3)
C44 C45 1.387(4)
C44 C49 1.515(5)
C45 H45 0.9500
C45 C46 1.367(5)
C46 H46 0.9500
C46 C47 1.368(5)
C47 H47 0.9500
C47 C48 1.399(4)
C48 C52 1.513(4)
C49 H49 1.0000
C49 C50 1.517(5)
C49 C51 1.530(4)
C50 H50A 0.9800
C50 H50B 0.9800
C50 H50C 0.9800
C51 H51A 0.9800
C51 H51B 0.9800
C51 H51C 0.9800
C52 H52 1.0000
C52 C53 1.514(5)
C52 C54 1.520(5)
C53 H53A 0.9800
C53 H53B 0.9800
C53 H53C 0.9800
C54 H54A 0.9800
C54 H54B 0.9800
C54 H54C 0.9800
C55 N7 1.366(3)
C55 O1 1.207(3)
C55 O2 1.332(3)
C56 C57 1.519(4)
C56 C58 1.499(5)
C56 C59 1.502(4)
C56 O2 1.482(3)
C57 H57A 0.9800
C57 H57B 0.9800
C57 H57C 0.9800
C58 H58A 0.9800
C58 H58B 0.9800
C58 H58C 0.9800
C59 H59A 0.9800
C59 H59B 0.9800
C59 H59C 0.9800
N1 N2 1.327(3)
N2 N3 1.328(3)
N4 N5 1.325(3)
N5 N6 1.326(3)
F1 P1 1.568(4)
F2 P1 1.626(4)
F3 P1 1.548(4)
F4 P1 1.578(4)
F5 P1 1.528(5)
F6 P1 1.549(4)
F1A P1A 1.544(10)
F2A F4A 1.702(17)
F2A P1A 1.618(12)
F3A P1A 1.548(12)
F4A P1A 1.503(11)
F5A P1A 1.506(12)
F6A P1A 1.598(10)
F7 P2 1.551(3)
F8 P2 1.572(4)
F9 P2 1.536(4)
F10 P2 1.598(5)
F11 P2 1.541(5)
F12 P2 1.569(4)
F7A P2A 1.583(14)
F8A P2A 1.545(14)
F9A P2A 1.592(13)
F10A P2A 1.539(13)
F11A P2A 1.516(13)
F12A P2A 1.523(14)
O3 H3C 0.8706
O3 H3D 0.8703

loop_
_geom_torsion_atom_site_label_1
_geom_torsion_atom_site_label_2
_geom_torsion_atom_site_label_3
_geom_torsion_atom_site_label_4
_geom_torsion
C1 C2 C3 N7 119.9(3)
C1 C2 N3 C19 173.8(2)
C1 C2 N3 N2 -0.1(2)
C1 N1 N2 N3 0.1(2)
C2 C1 N1 C7 -174.8(2)
C2 C1 N1 N2 -0.2(3)
C2 C3 N7 C4 -63.1(3)
C2 C3 N7 C55 127.6(2)
C3 C2 N3 C19 -3.1(3)
C3 C2 N3 N2 -177.0(2)
C4 C5 C6 N4 176.5(2)
C4 C5 N6 C31 4.3(4)
C4 C5 N6 N5 -176.1(2)
C5 C4 N7 C3 -113.4(2)
C5 C4 N7 C55 56.7(3)
C5 C6 N4 C43 -178.2(2)
C5 C6 N4 N5 -0.4(3)
C6 C5 N6 C31 -178.3(2)
C6 C5 N6 N5 1.3(3)
C6 N4 N5 N6 1.2(3)
C7 C8 C9 C10 -1.5(4)
C7 C8 C13 C14 -97.6(3)
C7 C8 C13 C15 138.9(3)
C7 C12 C16 C17 -103.2(3)
C7 C12 C16 C18 132.2(3)
C7 N1 N2 N3 175.27(18)
C8 C7 C12 C11 0.0(4)
C8 C7 C12 C16 179.3(2)
C8 C7 N1 C1 -94.4(3)
C8 C7 N1 N2 91.4(3)
C8 C9 C10 C11 0.6(4)
C9 C8 C13 C14 79.2(3)
C9 C8 C13 C15 -44.3(3)
C9 C10 C11 C12 0.6(4)
C10 C11 C12 C7 -0.9(4)
C10 C11 C12 C16 179.7(3)
C11 C12 C16 C17 76.1(3)
C11 C12 C16 C18 -48.5(4)
C12 C7 C8 C9 1.2(4)
C12 C7 C8 C13 178.2(2)
C12 C7 N1 C1 85.8(3)
C12 C7 N1 N2 -88.4(3)
C13 C8 C9 C10 -178.5(2)
C19 C20 C21 C22 0.6(4)
C19 C20 C25 C26 93.3(3)
C19 C20 C25 C27 -143.3(2)
C19 C24 C28 C29 -102.6(3)
C19 C24 C28 C30 133.2(3)
C20 C19 C24 C23 -1.3(4)
C20 C19 C24 C28 174.1(2)
C20 C19 N3 C2 94.3(3)
C20 C19 N3 N2 -92.0(3)
C20 C21 C22 C23 -1.4(4)
C21 C20 C25 C26 -81.9(3)
C21 C20 C25 C27 41.5(3)
C21 C22 C23 C24 0.9(4)
C22 C23 C24 C19 0.4(4)
C22 C23 C24 C28 -175.1(3)
C23 C24 C28 C29 72.6(3)
C23 C24 C28 C30 -51.6(4)
C24 C19 C20 C21 0.8(4)
C24 C19 C20 C25 -174.6(2)
C24 C19 N3 C2 -86.6(3)
C24 C19 N3 N2 87.0(3)
C25 C20 C21 C22 176.1(3)
C31 C32 C33 C34 1.2(4)
C31 C32 C37 C38 130.8(3)
C31 C32 C37 C39 -104.8(3)
C31 C36 C40 C41 -128.7(3)
C31 C36 C40 C42 107.7(3)
C32 C31 C36 C35 -4.1(4)
C32 C31 C36 C40 177.5(2)
C32 C31 N6 C5 -73.9(3)
C32 C31 N6 N5 106.6(2)
C32 C33 C34 C35 -3.7(4)
C33 C32 C37 C38 -51.7(3)
C33 C32 C37 C39 72.6(3)
C33 C34 C35 C36 2.4(4)
C34 C35 C36 C31 1.4(4)
C34 C35 C36 C40 179.8(3)
C35 C36 C40 C41 53.0(3)
C35 C36 C40 C42 -70.6(3)
C36 C31 C32 C33 2.9(4)
C36 C31 C32 C37 -179.6(2)
C36 C31 N6 C5 108.4(3)
C36 C31 N6 N5 -71.2(3)
C37 C32 C33 C34 -176.4(2)
C43 C44 C45 C46 -2.6(4)
C43 C44 C49 C50 81.9(3)
C43 C44 C49 C51 -154.4(3)
C43 C48 C52 C53 104.8(4)
C43 C48 C52 C54 -131.1(3)
C43 N4 N5 N6 179.2(2)
C44 C43 C48 C47 0.3(4)
C44 C43 C48 C52 -179.7(3)
C44 C43 N4 C6 -112.5(3)
C44 C43 N4 N5 69.9(3)
C44 C45 C46 C47 1.5(5)
C45 C44 C49 C50 -94.2(3)
C45 C44 C49 C51 29.5(4)
C45 C46 C47 C48 0.7(5)
C46 C47 C48 C43 -1.6(5)
C46 C47 C48 C52 178.5(3)
C47 C48 C52 C53 -75.2(4)
C47 C48 C52 C54 48.8(4)
C48 C43 C44 C45 1.7(4)
C48 C43 C44 C49 -174.7(3)
C48 C43 N4 C6 68.3(3)
C48 C43 N4 N5 -109.3(3)
C49 C44 C45 C46 173.8(3)
C57 C56 O2 C55 -173.5(3)
C58 C56 O2 C55 68.4(3)
C59 C56 O2 C55 -56.1(4)
N1 C1 C2 C3 176.9(2)
N1 C1 C2 N3 0.2(2)
N1 C7 C8 C9 -178.6(2)
N1 C7 C8 C13 -1.6(3)
N1 C7 C12 C11 179.8(2)
N1 C7 C12 C16 -0.9(4)
N1 N2 N3 C2 0.0(2)
N1 N2 N3 C19 -174.62(18)
N3 C2 C3 N7 -64.0(3)
N3 C19 C20 C21 179.7(2)
N3 C19 C20 C25 4.3(3)
N3 C19 C24 C23 179.7(2)
N3 C19 C24 C28 -4.9(3)
N4 C43 C44 C45 -177.4(2)
N4 C43 C44 C49 6.2(4)
N4 C43 C48 C47 179.4(2)
N4 C43 C48 C52 -0.6(4)
N4 N5 N6 C5 -1.6(2)
N4 N5 N6 C31 178.09(19)
N6 C5 C6 N4 -0.5(3)
N6 C31 C32 C33 -174.7(2)
N6 C31 C32 C37 2.8(3)
N6 C31 C36 C35 173.5(2)
N6 C31 C36 C40 -4.9(3)
N7 C4 C5 C6 49.1(4)
N7 C4 C5 N6 -134.3(2)
N7 C55 O2 C56 165.6(2)
O1 C55 N7 C3 172.8(2)
O1 C55 N7 C4 3.3(3)
O1 C55 O2 C56 -14.6(4)
O2 C55 N7 C3 -7.4(3)
O2 C55 N7 C4 -176.9(2)
F2A F4A P1A F1A -81.9(8)
F2A F4A P1A F3A 14(4)
F2A F4A P1A F5A -171.0(11)
F2A F4A P1A F6A 89.5(7)
F4A F2A P1A F1A 92.1(8)
F4A F2A P1A F3A -176.7(10)
F4A F2A P1A F6A -91.0(8)

loop_
_publcif_info_datablock.id
_publcif_info_datablock.publ_exptl
_publcif_info_datablock.publ_geom
_publcif_info_datablock.structure
{ecec4077-acc7-4618-8e4e-7e9883a88ada} y y y
